data_1560371
loop_
_publ_author_name
'Stubbe, Jessica'
'Suhr, Simon'
'Beerhues, Julia'
'N\"o\&sler, Maite'
'Sarkar, Biprajit'

_publ_section_title
;
 The transformations of a methylene-bridged bis-triazolium salt: a
 mesoionic carbene based metallocage and analogues of TCNE and NacNac
;
_journal_issue 9
_journal_name_full 'Chemical Science'
_journal_page_first 3170
_journal_page_last 3178
_journal_paper_doi 10.1039/D0SC06957D
_journal_volume 12
_journal_year 2021
_chemical_formula_sum 'C9 H15 B F4 N6'
_chemical_formula_weight 294.08
_space_group_crystal_system monoclinic
_space_group_IT_number 12
_space_group_name_Hall '-I 2y'
_space_group_name_H-M_alt 'I 1 2/m 1'
_atom_sites_solution_hydrogens geom
_audit_creation_method SHELXL-2017/1
_audit_update_record
;
2020-08-24 deposited with the CCDC.	2021-02-02 downloaded from the CCDC.
;
_cell_angle_alpha 90
_cell_angle_beta 92.323(2)
_cell_angle_gamma 90
_cell_formula_units_Z 4
_cell_length_a 10.5350(8)
_cell_length_b 6.4885(5)
_cell_length_c 18.7172(17)
_cell_measurement_reflns_used 1193
_cell_measurement_temperature 100(2)
_cell_measurement_theta_max 25.366?
_cell_measurement_theta_min 3.323
_cell_volume 1278.39(18)
_computing_cell_refinement 'APEX3 (Bruker, 2015), CELL_NOW (Sheldrick, 2008)'
_computing_data_collection 'APEX3 (Bruker, 2015)'
_computing_data_reduction 'SAINT+ (Bruker, 2009)'
_computing_molecular_graphics 'Diamond 3D, Version 4.0 (Brandenburg, 2014)'
_computing_publication_material shelxle
_computing_structure_refinement 'SHELXL-2017/1 (Sheldrick, 2017)'
_computing_structure_solution 'SHELXT (Sheldrick, 2015)'
_diffrn_ambient_temperature 100(2)
_diffrn_measured_fraction_theta_full 0.997
_diffrn_measured_fraction_theta_max 0.997
_diffrn_measurement_device_type 'Bruker D8 Venture'
_diffrn_measurement_method 'omega + phi scans'
_diffrn_radiation_type MoK\a
_diffrn_radiation_wavelength 0.71073
_diffrn_reflns_av_R_equivalents 0.0739
_diffrn_reflns_av_unetI/netI 0.0258
_diffrn_reflns_Laue_measured_fraction_full 0.997
_diffrn_reflns_Laue_measured_fraction_max 0.997
_diffrn_reflns_limit_h_max 12
_diffrn_reflns_limit_h_min -12
_diffrn_reflns_limit_k_max 7
_diffrn_reflns_limit_k_min 0
_diffrn_reflns_limit_l_max 22
_diffrn_reflns_limit_l_min 0
_diffrn_reflns_number 1452
_diffrn_reflns_point_group_measured_fraction_full 0.997
_diffrn_reflns_point_group_measured_fraction_max 0.997
_diffrn_reflns_theta_full 25.242
_diffrn_reflns_theta_max 25.366
_diffrn_reflns_theta_min 3.323
_exptl_absorpt_coefficient_mu 0.139
_exptl_absorpt_correction_T_max 0.745210
_exptl_absorpt_correction_T_min 0.671603
_exptl_absorpt_correction_type multi-scan
_exptl_absorpt_process_details 'twinabs (Sheldrick, 2009)'
_exptl_crystal_colour colorless
_exptl_crystal_density_diffrn 1.528
_exptl_crystal_description plate
_exptl_crystal_F_000 608
_exptl_crystal_size_max 0.21
_exptl_crystal_size_mid 0.17
_exptl_crystal_size_min 0.02
_refine_diff_density_max 0.650
_refine_diff_density_min -0.678
_refine_diff_density_rms 0.083
_refine_ls_extinction_method none
_refine_ls_goodness_of_fit_ref 1.574
_refine_ls_hydrogen_treatment constr
_refine_ls_matrix_type full
_refine_ls_number_parameters 119
_refine_ls_number_reflns 1452
_refine_ls_number_restraints 0
_refine_ls_restrained_S_all 1.574
_refine_ls_R_factor_all 0.0844
_refine_ls_R_factor_gt 0.0628
_refine_ls_shift/su_max 0.000
_refine_ls_shift/su_mean 0.000
_refine_ls_structure_factor_coef Fsqd
_refine_ls_weighting_details 'w=1/[\s^2^(Fo^2^)+(0.0529P)^2^+1.5635P] where P=(Fo^2^+2Fc^2^)/3'
_refine_ls_weighting_scheme calc
_refine_ls_wR_factor_gt 0.1506
_refine_ls_wR_factor_ref 0.1569
_reflns_Friedel_coverage 0.000
_reflns_number_gt 1193
_reflns_number_total 1452
_reflns_threshold_expression 'I > 2\s(I)'
_cod_data_source_file d0sc06957d2.cif
_cod_data_source_block bip488_twin_I2_m_a
_cod_depositor_comments 'Adding full bibliography for 1560371--1560374.cif.'
_cod_original_sg_symbol_H-M 'I 2/m'
_cod_database_code 1560371
_shelx_shelxl_version_number 2017/1
_shelx_space_group_comment
;
The symmetry employed for this shelxl refinement is uniquely defined
by the following loop, which should always be used as a source of
symmetry information in preference to the above space-group names.
They are only intended as comments.
;

loop_
_space_group_symop_operation_xyz
'x, y, z'
'-x, y, -z'
'x+1/2, y+1/2, z+1/2'
'-x+1/2, y+1/2, -z+1/2'
'-x, -y, -z'
'x, -y, z'
'-x+1/2, -y+1/2, -z+1/2'
'x+1/2, -y+1/2, z+1/2'

loop_
_atom_site_label
_atom_site_type_symbol
_atom_site_fract_x
_atom_site_fract_y
_atom_site_fract_z
_atom_site_U_iso_or_equiv
_atom_site_adp_type
_atom_site_occupancy
_atom_site_site_symmetry_order
_atom_site_calc_flag
_atom_site_refinement_flags_posn
_atom_site_refinement_flags_adp
_atom_site_refinement_flags_occupancy
_atom_site_disorder_assembly
_atom_site_disorder_group
F001 F 0.4178(2) 0.500000 0.69591(12) 0.0239(6) Uani 1 2 d S T P . .
N1 N 0.9911(3) 0.500000 0.69637(17) 0.0140(7) Uani 1 2 d S T P . .
C1 C 0.8123(4) 0.500000 0.5355(2) 0.0193(9) Uani 1 2 d S T P . .
H1A H 0.884829 0.500000 0.504317 0.029 Uiso 1 2 calc . U P . .
H1B H 0.760601 0.623321 0.526012 0.029 Uiso 0.5 1 calc . U P . .
H1C H 0.760601 0.376679 0.526012 0.029 Uiso 0.5 1 calc . U P . .
F002 F 0.33238(18) 0.3253(3) 0.60095(10) 0.0319(6) Uani 1 1 d . . . . .
N2 N 0.9834(3) 0.500000 0.62400(17) 0.0164(8) Uani 1 2 d S T P . .
C2 C 1.1154(4) 0.500000 0.7324(2) 0.0196(9) Uani 1 2 d S T P . .
H2A H 1.181095 0.500000 0.696854 0.029 Uiso 1 2 calc . U P . .
H2B H 1.124547 0.376679 0.762432 0.029 Uiso 0.5 1 calc . U P . .
H2C H 1.124547 0.623321 0.762433 0.029 Uiso 0.5 1 calc . U P . .
N6 N 0.5559(3) 0.500000 0.87381(17) 0.0137(8) Uani 1 2 d S T P . .
F003 F 0.5179(2) 0.500000 0.59080(14) 0.0345(8) Uani 1 2 d S T P . .
N3 N 0.8584(3) 0.500000 0.61045(17) 0.0140(7) Uani 1 2 d S T P . .
C3 C 0.7890(4) 0.500000 0.6691(2) 0.0135(8) Uani 1 2 d S T P . .
H3 H 0.698931 0.500000 0.670530 0.016 Uiso 1 2 calc R U P . .
C4 C 0.8758(4) 0.500000 0.7278(2) 0.0125(8) Uani 1 2 d S T P . .
N4 N 0.7453(3) 0.500000 0.90994(17) 0.0142(7) Uani 1 2 d S T P . .
C5 C 0.8659(4) 0.500000 0.8024(2) 0.0151(9) Uani 1 2 d S T P . .
H5 H 0.942400 0.500000 0.831123 0.018 Uiso 1 2 calc R U P . .
N5 N 0.6262(3) 0.500000 0.93361(17) 0.0150(8) Uani 1 2 d S T P . .
C11 C 0.4166(4) 0.500000 0.8781(2) 0.0178(9) Uani 1 2 d S T P . .
H11A H 0.394102 0.500000 0.928403 0.027 Uiso 1 2 calc . U P . .
H11B H 0.381582 0.376679 0.854407 0.027 Uiso 0.5 1 calc . U P . .
H11C H 0.381582 0.623321 0.854407 0.027 Uiso 0.5 1 calc . U P . .
C12 C 0.8542(4) 0.500000 0.9610(2) 0.0192(9) Uani 1 2 d S T P . .
H12A H 0.823940 0.500000 1.009810 0.029 Uiso 1 2 calc . U P . .
H12B H 0.905761 0.623321 0.953665 0.029 Uiso 0.5 1 calc . U P . .
H12C H 0.905760 0.376679 0.953665 0.029 Uiso 0.5 1 calc . U P . .
C13 C 0.6229(4) 0.500000 0.8141(2) 0.0126(8) Uani 1 2 d S T P . .
H13 H 0.589749 0.500000 0.766116 0.015 Uiso 1 2 calc R U P . .
C14 C 0.7518(4) 0.500000 0.8369(2) 0.0127(8) Uani 1 2 d S T P . .
B00J B 0.4005(4) 0.500000 0.6211(2) 0.0164(10) Uani 1 2 d S T P . .

loop_
_atom_site_aniso_label
_atom_site_aniso_U_11
_atom_site_aniso_U_22
_atom_site_aniso_U_33
_atom_site_aniso_U_23
_atom_site_aniso_U_13
_atom_site_aniso_U_12
F001 0.0220(13) 0.0369(16) 0.0122(12) 0.000 -0.0057(9) 0.000
N1 0.0135(17) 0.0152(18) 0.0131(16) 0.000 0.0002(13) 0.000
C1 0.023(2) 0.023(2) 0.0112(19) 0.000 -0.0046(16) 0.000
F002 0.0385(11) 0.0315(11) 0.0251(10) -0.0036(8) -0.0062(8) -0.0130(9)
N2 0.0145(17) 0.023(2) 0.0115(16) 0.000 0.0001(13) 0.000
C2 0.012(2) 0.030(3) 0.017(2) 0.000 0.0008(16) 0.000
N6 0.0123(16) 0.0148(18) 0.0138(17) 0.000 -0.0018(13) 0.000
F003 0.0192(13) 0.056(2) 0.0289(15) 0.000 0.0067(11) 0.000
N3 0.0160(17) 0.0147(17) 0.0111(17) 0.000 0.0000(13) 0.000
C3 0.0129(19) 0.014(2) 0.0141(19) 0.000 0.0001(15) 0.000
C4 0.0138(19) 0.0095(19) 0.0141(19) 0.000 0.0006(15) 0.000
N4 0.0132(16) 0.0186(19) 0.0106(16) 0.000 -0.0014(13) 0.000
C5 0.015(2) 0.017(2) 0.0133(19) 0.000 -0.0045(15) 0.000
N5 0.0115(16) 0.0218(19) 0.0116(16) 0.000 -0.0005(13) 0.000
C11 0.012(2) 0.024(2) 0.017(2) 0.000 -0.0012(16) 0.000
C12 0.014(2) 0.031(3) 0.0124(19) 0.000 -0.0054(16) 0.000
C13 0.0137(19) 0.015(2) 0.0089(18) 0.000 0.0010(14) 0.000
C14 0.0153(19) 0.012(2) 0.0108(18) 0.000 -0.0039(15) 0.000
B00J 0.014(2) 0.022(3) 0.013(2) 0.000 -0.0015(17) 0.000

loop_
_atom_type_symbol
_atom_type_description
_atom_type_scat_dispersion_real
_atom_type_scat_dispersion_imag
_atom_type_scat_source
C C 0.0033 0.0016 'International Tables Vol C Tables 4.2.6.8 and 6.1.1.4'
H H 0.0000 0.0000 'International Tables Vol C Tables 4.2.6.8 and 6.1.1.4'
B B 0.0013 0.0007 'International Tables Vol C Tables 4.2.6.8 and 6.1.1.4'
N N 0.0061 0.0033 'International Tables Vol C Tables 4.2.6.8 and 6.1.1.4'
F F 0.0171 0.0103 'International Tables Vol C Tables 4.2.6.8 and 6.1.1.4'

loop_
_geom_angle_atom_site_label_1
_geom_angle_atom_site_label_2
_geom_angle_atom_site_label_3
_geom_angle
_geom_angle_site_symmetry_1
_geom_angle_site_symmetry_3
_geom_angle_publ_flag
N2 N1 C4 114.3(3) . . ?
N2 N1 C2 118.9(3) . . ?
C4 N1 C2 126.8(3) . . ?
N3 C1 H1A 109.5 . . ?
N3 C1 H1B 109.5 . . ?
H1A C1 H1B 109.5 . . ?
N3 C1 H1C 109.5 . . ?
H1A C1 H1C 109.5 . . ?
H1B C1 H1C 109.5 . . ?
N3 N2 N1 102.1(3) . . ?
N1 C2 H2A 109.5 . . ?
N1 C2 H2B 109.5 . . ?
H2A C2 H2B 109.5 . . ?
N1 C2 H2C 109.5 . . ?
H2A C2 H2C 109.5 . . ?
H2B C2 H2C 109.5 . . ?
N5 N6 C13 114.2(3) . . ?
N5 N6 C11 118.7(3) . . ?
C13 N6 C11 127.1(3) . . ?
N2 N3 C3 114.3(3) . . ?
N2 N3 C1 118.0(3) . . ?
C3 N3 C1 127.7(3) . . ?
N3 C3 C4 106.3(3) . . ?
N3 C3 H3 126.8 . . ?
C4 C3 H3 126.8 . . ?
N1 C4 C3 103.0(3) . . ?
N1 C4 C5 122.0(3) . . ?
C3 C4 C5 135.1(4) . . ?
N5 N4 C14 114.3(3) . . ?
N5 N4 C12 120.1(3) . . ?
C14 N4 C12 125.6(3) . . ?
C14 C5 C4 124.2(4) . . ?
C14 C5 H5 117.9 . . ?
C4 C5 H5 117.9 . . ?
N6 N5 N4 102.7(3) . . ?
N6 C11 H11A 109.5 . . ?
N6 C11 H11B 109.5 . . ?
H11A C11 H11B 109.5 . . ?
N6 C11 H11C 109.5 . . ?
H11A C11 H11C 109.5 . . ?
H11B C11 H11C 109.5 . . ?
N4 C12 H12A 109.5 . . ?
N4 C12 H12B 109.5 . . ?
H12A C12 H12B 109.5 . . ?
N4 C12 H12C 109.5 . . ?
H12A C12 H12C 109.5 . . ?
H12B C12 H12C 109.5 . . ?
N6 C13 C14 106.3(3) . . ?
N6 C13 H13 126.9 . . ?
C14 C13 H13 126.9 . . ?
N4 C14 C5 122.9(3) . . ?
N4 C14 C13 102.5(3) . . ?
C5 C14 C13 134.6(4) . . ?
F003 B00J F002 110.6(2) . 6_565 ?
F003 B00J F002 110.6(2) . . ?
F002 B00J F002 109.8(3) 6_565 . ?
F003 B00J F001 109.1(3) . . ?
F002 B00J F001 108.4(2) 6_565 . ?
F002 B00J F001 108.4(2) . . ?

loop_
_geom_bond_atom_site_label_1
_geom_bond_atom_site_label_2
_geom_bond_distance
_geom_bond_site_symmetry_2
_geom_bond_publ_flag
F001 B00J 1.406(5) . ?
N1 N2 1.354(4) . ?
N1 C4 1.372(5) . ?
N1 C2 1.448(5) . ?
C1 N3 1.466(5) . ?
C1 H1A 0.9800 . ?
C1 H1B 0.9800 . ?
C1 H1C 0.9800 . ?
F002 B00J 1.386(3) . ?
N2 N3 1.330(5) . ?
C2 H2A 0.9800 . ?
C2 H2B 0.9800 . ?
C2 H2C 0.9800 . ?
N6 N5 1.317(4) . ?
N6 C13 1.346(5) . ?
N6 C11 1.472(5) . ?
F003 B00J 1.381(5) . ?
N3 C3 1.344(5) . ?
C3 C4 1.401(5) . ?
C3 H3 0.9500 . ?
C4 C5 1.404(5) . ?
N4 N5 1.348(5) . ?
N4 C14 1.372(5) . ?
N4 C12 1.462(5) . ?
C5 C14 1.388(6) . ?
C5 H5 0.9500 . ?
C11 H11A 0.9800 . ?
C11 H11B 0.9800 . ?
C11 H11C 0.9800 . ?
C12 H12A 0.9800 . ?
C12 H12B 0.9800 . ?
C12 H12C 0.9800 . ?
C13 C14 1.407(5) . ?
C13 H13 0.9500 . ?
